data_4109106
loop_
_publ_author_name
'Iwao Okamoto'
'Mayumi Nabeta'
'Yasuko Hayakawa'
'Nobuyoshi Morita'
'Tetsuya Takeya'
'Hyuma Masu'
'Isao Azumaya'
'Osamu Tamura'

_publ_contact_author_address
;Showa Pharmaceutical University, 
3-3165 Higashi-Tamagawagakuen, Machida, Tokyo
194-8543, Japan
;
_publ_contact_author_email iokamoto@ac.shoyaku.ac.jp
_publ_contact_author_fax +81-42-721-1579
_publ_contact_author_name 'Iwao Okamoto'
_publ_contact_author_phone +81-42-721-1579
_publ_section_title
;
 Acid-Induced Molecular Folding and Unfolding of N-Methyl Aromatic Amide
 Bearing 2,6-Disubstituted Pyridines
;
_journal_name_full 'Journal of the American Chemical Society'
_journal_page_first 1892
_journal_page_last 1893
_journal_paper_doi 10.1021/ja0682879
_journal_volume 129
_journal_year 2007
_chemical_formula_sum 'C33 H31 Cl2 N9 O12'
_chemical_formula_weight 816.57
_chemical_name_systematic
;
 ?
;
_space_group_IT_number 15
_symmetry_cell_setting monoclinic
_symmetry_space_group_name_Hall '-C 2yc'
_symmetry_space_group_name_H-M 'C 1 2/c 1'
_atom_sites_solution_hydrogens geom
_atom_sites_solution_primary direct
_atom_sites_solution_secondary difmap
_audit_creation_method SHELXL-97
_cell_angle_alpha 90.00
_cell_angle_beta 115.715(10)
_cell_angle_gamma 90.00
_cell_formula_units_Z 4
_cell_length_a 26.40(2)
_cell_length_b 9.105(8)
_cell_length_c 16.398(15)
_cell_measurement_reflns_used 4744
_cell_measurement_temperature 150
_cell_measurement_theta_max 26.28
_cell_measurement_theta_min 2.40
_cell_volume 3551(5)
_computing_cell_refinement 'Bruker SMART'
_computing_data_collection 'Bruker SMART'
_computing_data_reduction 'Bruker SAINT'
_computing_molecular_graphics 'Bruker SHELXTL'
_computing_publication_material 'Bruker SHELXTL'
_computing_structure_refinement 'SHELXL-97 (Sheldrick, 1997)'
_computing_structure_solution 'SHELXS-97 (Sheldrick, 1990)'
_diffrn_ambient_temperature 150
_diffrn_measured_fraction_theta_full 0.997
_diffrn_measured_fraction_theta_max 0.967
_diffrn_measurement_device_type 'Bruker ApexII CCD area detector'
_diffrn_measurement_method 'phi and omega scans'
_diffrn_radiation_monochromator graphite
_diffrn_radiation_source 'fine-focus sealed tube'
_diffrn_radiation_type MoK\a
_diffrn_radiation_wavelength 0.71073
_diffrn_reflns_av_R_equivalents 0.0969
_diffrn_reflns_av_sigmaI/netI 0.0857
_diffrn_reflns_limit_h_max 33
_diffrn_reflns_limit_h_min -33
_diffrn_reflns_limit_k_max 11
_diffrn_reflns_limit_k_min -11
_diffrn_reflns_limit_l_max 20
_diffrn_reflns_limit_l_min -21
_diffrn_reflns_number 16897
_diffrn_reflns_theta_full 25.00
_diffrn_reflns_theta_max 27.27
_diffrn_reflns_theta_min 1.71
_exptl_absorpt_coefficient_mu 0.261
_exptl_absorpt_correction_T_max 0.9743
_exptl_absorpt_correction_T_min 0.9496
_exptl_absorpt_correction_type empirical
_exptl_absorpt_process_details 'SADABS Sheldrick 1996'
_exptl_crystal_colour clear
_exptl_crystal_density_diffrn 1.527
_exptl_crystal_description prismatic
_exptl_crystal_F_000 1688
_exptl_crystal_size_max 0.20
_exptl_crystal_size_mid 0.10
_exptl_crystal_size_min 0.10
_refine_diff_density_max 0.634
_refine_diff_density_min -0.469
_refine_diff_density_rms 0.135
_refine_ls_extinction_coef 0.0083(13)
_refine_ls_extinction_expression Fc^*^=kFc[1+0.001xFc^2^\l^3^/sin(2\q)]^-1/4^
_refine_ls_extinction_method SHELXL
_refine_ls_goodness_of_fit_ref 1.093
_refine_ls_hydrogen_treatment constr
_refine_ls_matrix_type full
_refine_ls_number_parameters 266
_refine_ls_number_reflns 3851
_refine_ls_number_restraints 6
_refine_ls_restrained_S_all 1.094
_refine_ls_R_factor_all 0.1766
_refine_ls_R_factor_gt 0.1345
_refine_ls_shift/su_max 0.019
_refine_ls_shift/su_mean 0.001
_refine_ls_structure_factor_coef Fsqd
_refine_ls_weighting_details 'calc w=1/[\s^2^(Fo^2^)+(0.1228P)^2^+44.3123P] where P=(Fo^2^+2Fc^2^)/3'
_refine_ls_weighting_scheme calc
_refine_ls_wR_factor_gt 0.3470
_refine_ls_wR_factor_ref 0.3668
_reflns_number_gt 2251
_reflns_number_total 3851
_reflns_threshold_expression >2sigma(I)
_cod_data_source_file ja0682879si20061120_025807.cif
_cod_data_source_block compound2H(a0511082mas)
_cod_original_cell_volume 3552(6)
_cod_database_code 4109106

loop_
_symmetry_equiv_pos_as_xyz
'x, y, z'
'-x, y, -z+1/2'
'x+1/2, y+1/2, z'
'-x+1/2, y+1/2, -z+1/2'
'-x, -y, -z'
'x, -y, z-1/2'
'-x+1/2, -y+1/2, -z'
'x+1/2, -y+1/2, z-1/2'

loop_
_atom_site_label
_atom_site_type_symbol
_atom_site_fract_x
_atom_site_fract_y
_atom_site_fract_z
_atom_site_U_iso_or_equiv
_atom_site_adp_type
_atom_site_occupancy
_atom_site_symmetry_multiplicity
_atom_site_calc_flag
_atom_site_refinement_flags
N1 N 0.5000 0.7455(8) 0.7500 0.043(2) Uani 1 2 d S
N2 N 0.3591(3) 0.7493(6) 0.7074(4) 0.0478(17) Uani 1 1 d .
N4 N 0.4015(3) 0.8722(7) 0.4674(4) 0.0474(16) Uani 1 1 d .
N3 N 0.3761(3) 0.8107(6) 0.5828(4) 0.0428(15) Uani 1 1 d .
N5 N 0.4633(3) 0.5463(7) 0.5748(4) 0.0557(19) Uani 1 1 d .
H5 H 0.4960 0.5916 0.5986 0.067 Uiso 1 1 calc R
C4 C 0.4135(3) 0.7294(8) 0.7636(5) 0.0437(18) Uani 1 1 d .
C10 C 0.3607(3) 0.8788(7) 0.5034(5) 0.0423(17) Uani 1 1 d .
C2 C 0.4549(4) 0.9737(8) 0.7509(5) 0.049(2) Uani 1 1 d .
H2 H 0.4237 1.0250 0.7511 0.059 Uiso 1 1 calc R
C13 C 0.4207(4) 0.6115(10) 0.5075(5) 0.053(2) Uani 1 1 d .
C6 C 0.3404(3) 0.8202(7) 0.6221(5) 0.0403(17) Uani 1 1 d .
C3 C 0.4566(3) 0.8228(7) 0.7513(4) 0.0400(17) Uani 1 1 d .
C12 C 0.4356(4) 0.7572(9) 0.4785(5) 0.054(2) Uani 1 1 d .
C7 C 0.2909(4) 0.8965(9) 0.5848(5) 0.053(2) Uani 1 1 d .
H7 H 0.2673 0.9025 0.6150 0.063 Uiso 1 1 calc R
C1 C 0.5000 1.0474(11) 0.7500 0.053(3) Uani 1 2 d S
H1 H 0.5000 1.1518 0.7500 0.064 Uiso 1 2 calc SR
C14 C 0.3703(4) 0.5430(8) 0.4661(5) 0.053(2) Uani 1 1 d .
H14 H 0.3400 0.5874 0.4164 0.063 Uiso 1 1 calc R
C9 C 0.3126(4) 0.9582(8) 0.4609(5) 0.053(2) Uani 1 1 d .
H9 H 0.3041 1.0074 0.4054 0.064 Uiso 1 1 calc R
C11 C 0.4127(5) 1.0099(9) 0.4311(6) 0.074(3) Uani 1 1 d .
H11A H 0.4458 0.9977 0.4195 0.111 Uiso 1 1 calc R
H11B H 0.4195 1.0890 0.4752 0.111 Uiso 1 1 calc R
H11C H 0.3801 1.0349 0.3745 0.111 Uiso 1 1 calc R
C17 C 0.4592(6) 0.4122(10) 0.6094(7) 0.079(3) Uani 1 1 d .
H17 H 0.4905 0.3684 0.6578 0.095 Uiso 1 1 calc R
C15 C 0.3641(5) 0.4046(10) 0.4986(7) 0.072(3) Uani 1 1 d .
H15 H 0.3294 0.3532 0.4705 0.086 Uiso 1 1 calc R
C16 C 0.4083(6) 0.3448(11) 0.5710(8) 0.087(4) Uani 1 1 d .
H16 H 0.4033 0.2540 0.5950 0.104 Uiso 1 1 calc R
C8 C 0.2759(4) 0.9644(9) 0.5023(6) 0.059(2) Uani 1 1 d .
H8 H 0.2411 1.0150 0.4738 0.071 Uiso 1 1 calc R
C5 C 0.3164(4) 0.6875(11) 0.7332(6) 0.064(2) Uani 1 1 d .
H5A H 0.2860 0.6433 0.6800 0.096 Uiso 1 1 calc R
H5B H 0.3011 0.7660 0.7569 0.096 Uiso 1 1 calc R
H5C H 0.3338 0.6123 0.7799 0.096 Uiso 1 1 calc R
O1 O 0.4295(2) 0.6494(6) 0.8304(4) 0.0594(16) Uani 1 1 d .
O2 O 0.4774(3) 0.7620(7) 0.4648(5) 0.078(2) Uani 1 1 d .
O4 O 0.2026(4) 0.1606(9) 0.2330(6) 0.097(3) Uani 0.90 1 d P
O3 O 0.1922(6) 0.4061(8) 0.2542(5) 0.149(5) Uani 1 1 d .
O5 O 0.1892(19) 0.236(3) 0.3636(19) 0.185(16) Uani 0.50 1 d PU
Cl1 Cl 0.18966(12) 0.2670(2) 0.28443(16) 0.0694(9) Uani 1 1 d .
O6 O 0.1299(6) 0.2446(14) 0.2562(12) 0.165(6) Uani 0.90 1 d P
O7 O 0.2346(9) 0.262(2) 0.3681(9) 0.155(9) Uani 0.70 1 d PU

loop_
_atom_site_aniso_label
_atom_site_aniso_U_11
_atom_site_aniso_U_22
_atom_site_aniso_U_33
_atom_site_aniso_U_23
_atom_site_aniso_U_13
_atom_site_aniso_U_12
N1 0.074(6) 0.029(4) 0.051(5) 0.000 0.052(5) 0.000
N2 0.083(5) 0.040(3) 0.051(4) -0.002(3) 0.057(4) -0.006(3)
N4 0.082(5) 0.045(3) 0.044(3) -0.001(3) 0.053(3) -0.006(3)
N3 0.077(4) 0.035(3) 0.044(3) -0.005(2) 0.052(3) 0.000(3)
N5 0.097(5) 0.043(4) 0.055(4) -0.004(3) 0.060(4) 0.014(4)
C4 0.067(5) 0.043(4) 0.045(4) -0.002(3) 0.046(4) -0.007(3)
C10 0.074(5) 0.031(3) 0.041(4) -0.002(3) 0.043(4) 0.000(3)
C2 0.087(6) 0.040(4) 0.049(4) -0.001(3) 0.056(4) 0.000(4)
C13 0.077(6) 0.064(5) 0.041(4) -0.009(4) 0.047(4) 0.012(5)
C6 0.068(5) 0.033(3) 0.042(4) -0.003(3) 0.045(4) 0.000(3)
C3 0.068(5) 0.034(3) 0.041(4) 0.000(3) 0.046(4) -0.003(3)
C12 0.084(6) 0.051(5) 0.057(5) 0.001(4) 0.059(5) -0.003(4)
C7 0.076(6) 0.049(4) 0.059(5) -0.011(4) 0.054(5) 0.002(4)
C1 0.093(9) 0.031(5) 0.059(7) 0.000 0.054(7) 0.000
C14 0.085(6) 0.044(4) 0.052(4) -0.008(3) 0.051(5) 0.008(4)
C9 0.090(6) 0.040(4) 0.053(4) 0.002(3) 0.053(5) 0.000(4)
C11 0.153(9) 0.036(4) 0.086(6) -0.004(4) 0.102(7) -0.017(5)
C17 0.149(11) 0.041(5) 0.078(6) -0.003(5) 0.078(7) 0.018(6)
C15 0.130(9) 0.042(5) 0.079(6) -0.013(5) 0.077(7) -0.002(5)
C16 0.171(12) 0.039(5) 0.083(7) -0.004(5) 0.087(9) 0.000(7)
C8 0.095(7) 0.043(4) 0.060(5) -0.001(4) 0.052(5) 0.016(4)
C5 0.081(6) 0.077(6) 0.064(5) -0.001(5) 0.059(5) -0.016(5)
O1 0.082(4) 0.062(4) 0.059(3) 0.018(3) 0.054(3) -0.005(3)
O2 0.096(5) 0.082(5) 0.098(5) 0.010(4) 0.083(4) 0.005(4)
O4 0.159(8) 0.068(5) 0.111(6) -0.042(5) 0.103(6) -0.021(5)
O3 0.360(16) 0.047(4) 0.088(5) -0.008(4) 0.142(8) -0.018(6)
O5 0.42(5) 0.097(14) 0.140(19) 0.045(14) 0.22(3) 0.03(2)
Cl1 0.122(2) 0.0488(12) 0.0719(15) 0.0063(10) 0.0749(16) 0.0171(12)
O6 0.140(10) 0.152(12) 0.256(17) 0.073(12) 0.137(12) 0.043(9)
O7 0.23(2) 0.126(14) 0.054(7) -0.012(8) 0.014(10) 0.107(14)

loop_
_atom_type_symbol
_atom_type_description
_atom_type_scat_dispersion_real
_atom_type_scat_dispersion_imag
_atom_type_scat_source
C C 0.0033 0.0016 'International Tables Vol C Tables 4.2.6.8 and 6.1.1.4'
H H 0.0000 0.0000 'International Tables Vol C Tables 4.2.6.8 and 6.1.1.4'
N N 0.0061 0.0033 'International Tables Vol C Tables 4.2.6.8 and 6.1.1.4'
O O 0.0106 0.0060 'International Tables Vol C Tables 4.2.6.8 and 6.1.1.4'
Cl Cl 0.1484 0.1585 'International Tables Vol C Tables 4.2.6.8 and 6.1.1.4'

loop_
_geom_angle_atom_site_label_1
_geom_angle_atom_site_label_2
_geom_angle_atom_site_label_3
_geom_angle
_geom_angle_site_symmetry_1
_geom_angle_site_symmetry_3
C3 N1 C3 117.3(8) 2_656 .
C4 N2 C6 123.3(6) . .
C4 N2 C5 118.4(6) . .
C6 N2 C5 118.2(7) . .
C12 N4 C10 123.6(6) . .
C12 N4 C11 118.8(6) . .
C10 N4 C11 116.6(6) . .
C10 N3 C6 116.9(6) . .
C13 N5 C17 123.6(10) . .
C13 N5 H5 118.2 . .
C17 N5 H5 118.2 . .
O1 C4 N2 123.0(6) . .
O1 C4 C3 117.9(7) . .
N2 C4 C3 118.7(6) . .
N3 C10 C9 124.5(6) . .
N3 C10 N4 114.6(7) . .
C9 C10 N4 120.8(6) . .
C1 C2 C3 117.6(7) . .
C1 C2 H2 121.2 . .
C3 C2 H2 121.2 . .
N5 C13 C14 120.4(8) . .
N5 C13 C12 114.3(8) . .
C14 C13 C12 125.2(8) . .
N3 C6 C7 123.1(6) . .
N3 C6 N2 114.9(6) . .
C7 C6 N2 121.9(6) . .
N1 C3 C2 123.1(7) . .
N1 C3 C4 113.9(6) . .
C2 C3 C4 122.8(6) . .
O2 C12 N4 123.6(7) . .
O2 C12 C13 117.8(7) . .
N4 C12 C13 118.6(6) . .
C6 C7 C8 118.5(7) . .
C6 C7 H7 120.8 . .
C8 C7 H7 120.8 . .
C2 C1 C2 121.4(10) . 2_656
C2 C1 H1 119.3 . .
C2 C1 H1 119.3 2_656 .
C13 C14 C15 118.2(9) . .
C13 C14 H14 120.9 . .
C15 C14 H14 120.9 . .
C10 C9 C8 117.4(7) . .
C10 C9 H9 121.3 . .
C8 C9 H9 121.3 . .
N4 C11 H11A 109.5 . .
N4 C11 H11B 109.5 . .
H11A C11 H11B 109.5 . .
N4 C11 H11C 109.5 . .
H11A C11 H11C 109.5 . .
H11B C11 H11C 109.5 . .
C16 C17 N5 116.8(11) . .
C16 C17 H17 121.6 . .
N5 C17 H17 121.6 . .
C16 C15 C14 119.4(10) . .
C16 C15 H15 120.3 . .
C14 C15 H15 120.3 . .
C17 C16 C15 121.5(10) . .
C17 C16 H16 119.2 . .
C15 C16 H16 119.2 . .
C7 C8 C9 119.5(8) . .
C7 C8 H8 120.2 . .
C9 C8 H8 120.2 . .
N2 C5 H5A 109.5 . .
N2 C5 H5B 109.5 . .
H5A C5 H5B 109.5 . .
N2 C5 H5C 109.5 . .
H5A C5 H5C 109.5 . .
H5B C5 H5C 109.5 . .
O5 Cl1 O7 52.3(17) . .
O5 Cl1 O3 124.7(11) . .
O7 Cl1 O3 103.6(11) . .
O5 Cl1 O4 122.6(12) . .
O7 Cl1 O4 104.2(8) . .
O3 Cl1 O4 110.7(5) . .
O5 Cl1 O6 79.2(19) . .
O7 Cl1 O6 131.5(11) . .
O3 Cl1 O6 103.3(8) . .
O4 Cl1 O6 102.8(8) . .

loop_
_geom_bond_atom_site_label_1
_geom_bond_atom_site_label_2
_geom_bond_distance
_geom_bond_site_symmetry_2
N1 C3 1.352(8) 2_656
N1 C3 1.352(8) .
N2 C4 1.341(10) .
N2 C6 1.420(9) .
N2 C5 1.476(9) .
N4 C12 1.339(10) .
N4 C10 1.438(8) .
N4 C11 1.471(9) .
N3 C10 1.337(8) .
N3 C6 1.356(8) .
N5 C13 1.326(10) .
N5 C17 1.369(11) .
N5 H5 0.8800 .
C4 O1 1.228(9) .
C4 C3 1.503(9) .
C10 C9 1.362(11) .
C2 C1 1.372(9) .
C2 C3 1.375(10) .
C2 H2 0.9500 .
C13 C14 1.356(12) .
C13 C12 1.517(11) .
C6 C7 1.368(11) .
C12 O2 1.221(9) .
C7 C8 1.380(11) .
C7 H7 0.9500 .
C1 C2 1.372(9) 2_656
C1 H1 0.9500 .
C14 C15 1.406(12) .
C14 H14 0.9500 .
C9 C8 1.403(10) .
C9 H9 0.9500 .
C11 H11A 0.9800 .
C11 H11B 0.9800 .
C11 H11C 0.9800 .
C17 C16 1.360(16) .
C17 H17 0.9500 .
C15 C16 1.365(15) .
C15 H15 0.9500 .
C16 H16 0.9500 .
C8 H8 0.9500 .
C5 H5A 0.9800 .
C5 H5B 0.9800 .
C5 H5C 0.9800 .
O4 Cl1 1.420(7) .
O3 Cl1 1.372(7) .
O5 Cl1 1.333(16) .
Cl1 O7 1.371(14) .
Cl1 O6 1.453(13) .
